data_7114425
loop_
_publ_author_name
'Karambelkar, Vivek V.'
'Krishnamurthy, Divya'
'Stern, Charlotte L.'
'Zakharov, Lev N.'
'Rheingold, Arnold L.'
'Goldberg, David P.'

_publ_section_title
;
 A new bis(imidazolyl)(alkylthiolate) tripodal ligand and the spontaneous
 formation of a disulfide-linked, hydroxo-bridged dinuclear zinc
 complexElectronic supplementary information (ESI) available: synthesis
 and characterisation of compounds 1???5. See
 http://www.rsc.org/suppdata/cc/b2/b207770a/
;
_journal_issue 23
_journal_name_full 'Chemical Communications'
_journal_page_first 2772
_journal_paper_doi 10.1039/b207770a
_journal_year 2002
_chemical_formula_sum 'C78 H76 B3 F12 N10 O4 S2 Zn2'
_chemical_formula_weight 1672.83
_chemical_name_systematic
;
?
;
_space_group_IT_number 15
_symmetry_cell_setting monoclinic
_symmetry_space_group_name_Hall '-C 2yc'
_symmetry_space_group_name_H-M 'C 1 2/c 1'
_atom_sites_solution_hydrogens geom
_atom_sites_solution_primary direct
_atom_sites_solution_secondary difmap
_audit_creation_method SHELXL-97
_cell_angle_alpha 90.00
_cell_angle_beta 121.576(5)
_cell_angle_gamma 90.00
_cell_formula_units_Z 4
_cell_length_a 28.526(10)
_cell_length_b 14.601(5)
_cell_length_c 25.161(9)
_cell_measurement_temperature 153(2)
_cell_volume 8928(5)
_computing_cell_refinement 'Bruker SMART'
_computing_data_collection 'Bruker SMART'
_computing_data_reduction 'Bruker SHELXTL'
_computing_molecular_graphics 'Bruker SHELXTL'
_computing_publication_material 'Bruker SHELXTL'
_computing_structure_refinement 'SHELXL-97 (Sheldrick, 1997)'
_computing_structure_solution 'SHELXS-97 (Sheldrick, 1990)'
_diffrn_ambient_temperature 153(2)
_diffrn_measured_fraction_theta_full 0.965
_diffrn_measured_fraction_theta_max 0.965
_diffrn_measurement_device_type 'CCD area detector'
_diffrn_measurement_method 'omega scans'
_diffrn_radiation_monochromator graphite
_diffrn_radiation_source 'fine-focus sealed tube'
_diffrn_radiation_type MoK\a
_diffrn_radiation_wavelength 0.71073
_diffrn_reflns_av_R_equivalents 0.1065
_diffrn_reflns_av_sigmaI/netI 0.0953
_diffrn_reflns_limit_h_max 37
_diffrn_reflns_limit_h_min -37
_diffrn_reflns_limit_k_max 19
_diffrn_reflns_limit_k_min -19
_diffrn_reflns_limit_l_max 32
_diffrn_reflns_limit_l_min -33
_diffrn_reflns_number 40192
_diffrn_reflns_theta_full 28.26
_diffrn_reflns_theta_max 28.26
_diffrn_reflns_theta_min 1.63
_exptl_absorpt_coefficient_mu 0.668
_exptl_absorpt_correction_T_max 0.9492
_exptl_absorpt_correction_T_min 0.8441
_exptl_absorpt_correction_type integration
_exptl_crystal_colour colorless
_exptl_crystal_density_diffrn 1.308
_exptl_crystal_density_method 'not measured'
_exptl_crystal_description block
_exptl_crystal_F_000 3592
_exptl_crystal_size_max 0.246
_exptl_crystal_size_mid 0.242
_exptl_crystal_size_min 0.080
_refine_diff_density_max 1.676
_refine_diff_density_min -0.992
_refine_diff_density_rms 0.184
_refine_ls_extinction_method none
_refine_ls_goodness_of_fit_ref 1.390
_refine_ls_hydrogen_treatment idealized
_refine_ls_matrix_type full
_refine_ls_number_parameters 485
_refine_ls_number_reflns 10690
_refine_ls_number_restraints 0
_refine_ls_restrained_S_all 1.390
_refine_ls_R_factor_all 0.2080
_refine_ls_R_factor_gt 0.1248
_refine_ls_shift/su_max 0.010
_refine_ls_shift/su_mean 0.001
_refine_ls_structure_factor_coef Fsqd
_refine_ls_weighting_details 'calc w=1/[\s^2^(Fo^2^)+(0.2000P)^2^+0.0000P] where P=(Fo^2^+2Fc^2^)/3'
_refine_ls_weighting_scheme calc
_refine_ls_wR_factor_gt 0.3547
_refine_ls_wR_factor_ref 0.4179
_reflns_number_gt 5598
_reflns_number_total 10690
_reflns_threshold_expression >2sigma(I)
_cod_data_source_file b207770a.txt
_cod_data_source_block 4
_cod_depositor_comments
;
The following automatic conversions were performed:

'_symmetry_cell_setting' value 'Monoclinic' changed to 'monoclinic'
according to
/usr/data/users/saulius/automatic-downloads/retrospective/RSC/lib/dictionaries/cif_core.dic
dictionary named 'cif_core.dic' version 2.4.2 from 2011-04-26.

Automatic conversion script
Id: cif_fix_values 2281 2013-09-26 08:29:07Z andrius 
;
_cod_original_sg_symbol_H-M C2/c
_cod_database_code 7114425

loop_
_symmetry_equiv_pos_as_xyz
'x, y, z'
'-x, y, -z+1/2'
'x+1/2, y+1/2, z'
'-x+1/2, y+1/2, -z+1/2'
'-x, -y, -z'
'x, -y, z-1/2'
'-x+1/2, -y+1/2, -z'
'x+1/2, -y+1/2, z-1/2'

loop_
_atom_site_label
_atom_site_type_symbol
_atom_site_fract_x
_atom_site_fract_y
_atom_site_fract_z
_atom_site_U_iso_or_equiv
_atom_site_adp_type
_atom_site_occupancy
_atom_site_symmetry_multiplicity
_atom_site_calc_flag
_atom_site_refinement_flags
Zn1 Zn 0.01720(3) 0.74535(5) 0.68865(4) 0.0370(3) Uani 1 1 d .
S1 S 0.04219(7) 0.55207(11) 0.77451(10) 0.0410(5) Uani 1 1 d .
O1 O 0.0000 0.7796(5) 0.7500 0.0353(14) Uani 1 2 d S
O2 O 0.0747(2) 0.4702(4) 0.6432(3) 0.0593(17) Uani 1 1 d .
O3 O 0.2827(10) 0.4609(16) 0.8831(11) 0.145(8) Uiso 0.50 1 d P
N1 N -0.0226(3) 0.6436(4) 0.6297(3) 0.0456(15) Uani 1 1 d .
N2 N 0.0904(2) 0.6962(4) 0.7113(3) 0.0389(13) Uani 1 1 d .
N3 N -0.0418(3) 0.5072(5) 0.5872(3) 0.0528(18) Uani 1 1 d .
N4 N 0.1543(3) 0.6080(4) 0.7135(4) 0.064(2) Uani 1 1 d .
N5 N 0.0095(3) 0.8678(5) 0.6471(3) 0.065(2) Uani 1 1 d .
C1 C -0.1448(4) 0.5179(7) 0.5101(5) 0.063(3) Uani 1 1 d .
C2 C -0.1747(4) 0.5615(7) 0.4525(4) 0.066(3) Uani 1 1 d .
H2 H -0.1609 0.6156 0.4446 0.080 Uiso 1 1 calc R
C3 C -0.2251(5) 0.5254(9) 0.4066(5) 0.084(3) Uani 1 1 d .
H3 H -0.2459 0.5544 0.3670 0.101 Uiso 1 1 calc R
C4 C -0.2445(5) 0.4471(10) 0.4192(8) 0.113(6) Uani 1 1 d .
H4 H -0.2790 0.4228 0.3879 0.136 Uiso 1 1 calc R
C5 C -0.2162(5) 0.4042(8) 0.4743(8) 0.101(4) Uani 1 1 d .
H5 H -0.2301 0.3497 0.4817 0.121 Uiso 1 1 calc R
C6 C -0.1658(4) 0.4406(7) 0.5208(6) 0.085(3) Uani 1 1 d .
H6 H -0.1460 0.4114 0.5603 0.102 Uiso 1 1 calc R
C7 C -0.1172(4) 0.7216(8) 0.5720(4) 0.067(3) Uani 1 1 d .
C8 C -0.1600(4) 0.7091(11) 0.5829(5) 0.100(5) Uani 1 1 d .
H8 H -0.1652 0.6542 0.5995 0.120 Uiso 1 1 calc R
C9 C -0.1984(4) 0.7936(9) 0.5655(5) 0.073(3) Uani 1 1 d .
H9 H -0.2287 0.7930 0.5712 0.088 Uiso 1 1 calc R
C10 C -0.1879(6) 0.8637(11) 0.5432(7) 0.108(4) Uani 1 1 d .
H10 H -0.2108 0.9157 0.5350 0.130 Uiso 1 1 calc R
C11 C -0.1492(6) 0.8717(10) 0.5305(7) 0.109(4) Uani 1 1 d .
H11 H -0.1465 0.9250 0.5106 0.131 Uiso 1 1 calc R
C12 C -0.1118(6) 0.7996(8) 0.5470(7) 0.096(4) Uani 1 1 d .
H12 H -0.0821 0.8056 0.5404 0.115 Uiso 1 1 calc R
C13 C 0.1409(3) 0.8457(5) 0.7481(3) 0.0402(16) Uani 1 1 d .
C14 C 0.1217(3) 0.8771(5) 0.7858(4) 0.0472(18) Uani 1 1 d .
H14 H 0.1109 0.8341 0.8057 0.057 Uiso 1 1 calc R
C15 C 0.1182(4) 0.9694(6) 0.7946(5) 0.067(3) Uani 1 1 d .
H15 H 0.1032 0.9909 0.8182 0.080 Uiso 1 1 calc R
C16 C 0.1382(4) 1.0327(6) 0.7666(5) 0.073(3) Uani 1 1 d .
H16 H 0.1373 1.0966 0.7731 0.087 Uiso 1 1 calc R
C17 C 0.1580(4) 1.0019(6) 0.7311(5) 0.072(3) Uani 1 1 d .
H17 H 0.1707 1.0438 0.7125 0.086 Uiso 1 1 calc R
C18 C 0.1596(3) 0.9088(6) 0.7227(4) 0.053(2) Uani 1 1 d .
H18 H 0.1741 0.8874 0.6985 0.063 Uiso 1 1 calc R
C19 C 0.2366(5) 0.7141(7) 0.7588(9) 0.107(5) Uani 1 1 d .
C20 C 0.2528(6) 0.7270(7) 0.7167(11) 0.149(8) Uani 1 1 d .
H20 H 0.2281 0.7211 0.6730 0.179 Uiso 1 1 calc R
C21 C 0.3149(8) 0.7522(7) 0.7460(15) 0.161(12) Uani 1 1 d .
H21 H 0.3318 0.7652 0.7227 0.194 Uiso 1 1 calc R
C22 C 0.3430(10) 0.7531(10) 0.8132(13) 0.167(11) Uani 1 1 d .
H22 H 0.3792 0.7770 0.8311 0.200 Uiso 1 1 calc R
C23 C 0.3318(7) 0.7281(12) 0.8602(9) 0.122(5) Uiso 1 1 d .
H23 H 0.3562 0.7204 0.9039 0.147 Uiso 1 1 calc R
C24 C 0.2737(5) 0.7180(13) 0.8235(11) 0.193(12) Uani 1 1 d .
H24 H 0.2567 0.7130 0.8473 0.232 Uiso 1 1 calc R
C25 C -0.0918(3) 0.5560(6) 0.5597(4) 0.056(2) Uani 1 1 d .
C26 C -0.0794(3) 0.6395(6) 0.5860(4) 0.0484(19) Uani 1 1 d .
C27 C 0.1383(3) 0.7486(5) 0.7335(4) 0.0445(18) Uani 1 1 d .
C28 C 0.1782(4) 0.6938(6) 0.7356(5) 0.070(3) Uani 1 1 d .
C29 C 0.0084(6) 0.9307(10) 0.6245(6) 0.122(6) Uani 1 1 d .
C30 C 0.0104(13) 1.0180(18) 0.5950(10) 0.35(3) Uani 1 1 d .
H30A H 0.0144 1.0696 0.6220 0.519 Uiso 1 1 calc R
H30B H -0.0237 1.0251 0.5544 0.519 Uiso 1 1 calc R
H30C H 0.0418 1.0167 0.5893 0.519 Uiso 1 1 calc R
C31 C -0.0005(3) 0.5624(5) 0.6295(4) 0.0397(17) Uani 1 1 d .
C32 C -0.0400(4) 0.4130(6) 0.5658(4) 0.059(2) Uani 1 1 d .
H32A H -0.0016 0.3954 0.5821 0.089 Uiso 1 1 calc R
H32B H -0.0604 0.4115 0.5201 0.089 Uiso 1 1 calc R
H32C H -0.0567 0.3700 0.5811 0.089 Uiso 1 1 calc R
C33 C 0.1004(3) 0.6139(5) 0.6990(4) 0.0445(18) Uani 1 1 d .
C34 C 0.1883(4) 0.5322(6) 0.7144(5) 0.070(3) Uani 1 1 d .
H34A H 0.1678 0.4747 0.7055 0.105 Uiso 1 1 calc R
H34B H 0.2221 0.5286 0.7556 0.105 Uiso 1 1 calc R
H34C H 0.1977 0.5427 0.6826 0.105 Uiso 1 1 calc R
C35 C 0.0701(4) 0.5066(7) 0.5865(5) 0.081(4) Uani 1 1 d .
H35A H 0.0357 0.5413 0.5627 0.122 Uiso 1 1 calc R
H35B H 0.0701 0.4559 0.5610 0.122 Uiso 1 1 calc R
H35C H 0.1013 0.5471 0.5978 0.122 Uiso 1 1 calc R
C36 C 0.0656(3) 0.4781(5) 0.7326(4) 0.049(2) Uani 1 1 d .
C37 C 0.0359(3) 0.3861(5) 0.7146(5) 0.057(2) Uani 1 1 d .
H37A H 0.0441 0.3538 0.6862 0.086 Uiso 1 1 calc R
H37B H -0.0039 0.3962 0.6937 0.086 Uiso 1 1 calc R
H37C H 0.0483 0.3491 0.7522 0.086 Uiso 1 1 calc R
C38 C 0.1256(3) 0.4624(6) 0.7843(5) 0.067(3) Uani 1 1 d .
H38A H 0.1445 0.4282 0.7675 0.100 Uiso 1 1 calc R
H38B H 0.1269 0.4274 0.8183 0.100 Uiso 1 1 calc R
H38C H 0.1438 0.5216 0.8003 0.100 Uiso 1 1 calc R
C39 C 0.0598(3) 0.5327(5) 0.6752(4) 0.0464(19) Uani 1 1 d .
B1 B 0.3793(9) 0.7154(15) 0.6224(10) 0.054(5) Uiso 0.50 1 d P
B2 B 0.5003(9) 0.7263(15) 0.5065(10) 0.118(6) Uiso 1 1 d .
F1 F 0.3298(10) 0.7315(15) 0.5740(11) 0.164(8) Uiso 0.50 1 d P
F2 F 0.3764(8) 0.7135(14) 0.6718(9) 0.137(6) Uiso 0.50 1 d P
F3 F 0.4085(5) 0.7831(9) 0.6277(6) 0.083(3) Uiso 0.50 1 d P
F4 F 0.3844(6) 0.6284(11) 0.6111(7) 0.114(5) Uiso 0.50 1 d P
F5 F 0.4503(9) 0.7436(12) 0.4502(11) 0.268(8) Uiso 1 1 d .
F6 F 0.5366(7) 0.6630(11) 0.5108(7) 0.100(4) Uiso 0.50 1 d P
F7 F 0.5401(6) 0.7824(10) 0.5228(7) 0.083(4) Uiso 0.50 1 d P
F8 F 0.4897(6) 0.7131(11) 0.5530(7) 0.106(4) Uiso 0.50 1 d P
F9 F 0.5065(9) 0.6408(14) 0.4876(9) 0.131(6) Uiso 0.50 1 d P
F10 F 0.5157(7) 0.8115(11) 0.4948(8) 0.105(5) Uiso 0.50 1 d P
F11 F 0.5393(9) 0.7515(12) 0.5789(10) 0.142(7) Uiso 0.50 1 d P

loop_
_atom_site_aniso_label
_atom_site_aniso_U_11
_atom_site_aniso_U_22
_atom_site_aniso_U_33
_atom_site_aniso_U_23
_atom_site_aniso_U_13
_atom_site_aniso_U_12
Zn1 0.0426(5) 0.0309(5) 0.0468(5) -0.0051(3) 0.0300(4) -0.0026(3)
S1 0.0429(10) 0.0224(8) 0.0736(13) -0.0060(8) 0.0415(10) -0.0032(7)
O1 0.035(4) 0.037(3) 0.040(4) 0.000 0.024(3) 0.000
O2 0.056(3) 0.048(3) 0.101(5) -0.044(3) 0.060(3) -0.020(3)
N1 0.052(4) 0.043(3) 0.058(4) -0.022(3) 0.040(3) -0.011(3)
N2 0.043(3) 0.031(3) 0.052(4) -0.008(3) 0.031(3) -0.004(2)
N3 0.050(4) 0.049(4) 0.077(5) -0.036(3) 0.045(4) -0.021(3)
N4 0.052(4) 0.037(4) 0.131(7) -0.032(4) 0.066(5) -0.015(3)
N5 0.066(5) 0.056(4) 0.056(4) 0.023(4) 0.020(4) -0.003(4)
C1 0.052(5) 0.069(6) 0.080(7) -0.038(5) 0.042(5) -0.014(4)
C2 0.054(5) 0.085(7) 0.060(6) -0.035(5) 0.030(5) 0.001(5)
C3 0.067(7) 0.089(8) 0.081(7) -0.030(6) 0.029(6) 0.017(6)
C4 0.058(7) 0.093(10) 0.156(14) -0.066(10) 0.033(8) 0.010(7)
C5 0.060(7) 0.064(7) 0.157(13) -0.029(8) 0.040(8) -0.016(6)
C6 0.062(6) 0.060(6) 0.127(10) -0.023(6) 0.045(7) -0.012(5)
C7 0.047(5) 0.094(7) 0.063(6) -0.035(5) 0.032(5) -0.008(5)
C8 0.056(6) 0.168(12) 0.067(7) -0.064(8) 0.025(5) 0.015(7)
C9 0.057(6) 0.097(8) 0.065(6) -0.016(6) 0.032(5) 0.009(6)
C10 0.119(12) 0.109(12) 0.103(10) -0.043(9) 0.062(9) -0.014(9)
C11 0.099(9) 0.085(9) 0.135(12) 0.008(8) 0.056(9) 0.026(7)
C12 0.106(9) 0.057(7) 0.138(11) 0.011(7) 0.072(9) 0.019(6)
C13 0.041(4) 0.029(3) 0.051(4) -0.006(3) 0.024(3) -0.008(3)
C14 0.056(5) 0.032(4) 0.051(4) 0.000(3) 0.027(4) 0.001(3)
C15 0.073(6) 0.044(5) 0.088(7) -0.021(5) 0.044(6) 0.004(4)
C16 0.085(7) 0.028(4) 0.090(7) -0.006(4) 0.035(6) 0.001(4)
C17 0.061(6) 0.035(4) 0.120(8) 0.019(5) 0.048(6) -0.007(4)
C18 0.044(4) 0.050(5) 0.067(5) -0.002(4) 0.031(4) 0.001(4)
C19 0.064(7) 0.043(5) 0.238(16) -0.058(8) 0.096(10) -0.025(5)
C20 0.136(12) 0.034(5) 0.38(3) 0.007(9) 0.205(17) -0.004(6)
C21 0.151(16) 0.032(6) 0.40(4) 0.034(12) 0.22(2) 0.022(7)
C22 0.20(2) 0.053(8) 0.24(3) -0.054(12) 0.10(2) -0.068(10)
C24 0.048(7) 0.172(15) 0.33(3) -0.200(19) 0.083(12) -0.052(8)
C25 0.047(5) 0.068(6) 0.071(6) -0.032(4) 0.043(4) -0.018(4)
C26 0.041(4) 0.060(5) 0.054(5) -0.026(4) 0.031(4) -0.007(4)
C27 0.051(4) 0.033(4) 0.067(5) -0.023(3) 0.043(4) -0.019(3)
C28 0.053(5) 0.047(5) 0.135(9) -0.039(5) 0.067(6) -0.022(4)
C29 0.117(11) 0.101(9) 0.072(8) 0.043(7) -0.004(7) -0.040(8)
C30 0.39(4) 0.23(3) 0.160(18) 0.145(18) -0.04(2) -0.17(3)
C31 0.039(4) 0.038(4) 0.059(5) -0.018(3) 0.038(4) -0.009(3)
C32 0.065(5) 0.051(5) 0.083(6) -0.036(4) 0.053(5) -0.022(4)
C33 0.043(4) 0.035(4) 0.069(5) -0.023(3) 0.039(4) -0.015(3)
C34 0.061(5) 0.045(5) 0.135(9) -0.034(5) 0.072(6) -0.011(4)
C35 0.084(7) 0.089(7) 0.116(8) -0.066(7) 0.084(7) -0.042(6)
C36 0.042(4) 0.027(3) 0.092(6) -0.011(4) 0.046(4) -0.004(3)
C37 0.053(5) 0.030(4) 0.096(7) -0.012(4) 0.044(5) -0.004(3)
C38 0.042(5) 0.054(5) 0.102(7) -0.020(5) 0.036(5) -0.004(4)
C39 0.046(4) 0.035(4) 0.075(5) -0.030(4) 0.043(4) -0.013(3)

loop_
_atom_type_symbol
_atom_type_description
_atom_type_scat_dispersion_real
_atom_type_scat_dispersion_imag
_atom_type_scat_source
C C 0.0033 0.0016 'International Tables Vol C Tables 4.2.6.8 and 6.1.1.4'
H H 0.0000 0.0000 'International Tables Vol C Tables 4.2.6.8 and 6.1.1.4'
B B 0.0013 0.0007 'International Tables Vol C Tables 4.2.6.8 and 6.1.1.4'
N N 0.0061 0.0033 'International Tables Vol C Tables 4.2.6.8 and 6.1.1.4'
O O 0.0106 0.0060 'International Tables Vol C Tables 4.2.6.8 and 6.1.1.4'
F F 0.0171 0.0103 'International Tables Vol C Tables 4.2.6.8 and 6.1.1.4'
S S 0.1246 0.1234 'International Tables Vol C Tables 4.2.6.8 and 6.1.1.4'
Zn Zn 0.2839 1.4301 'International Tables Vol C Tables 4.2.6.8 and 6.1.1.4'

loop_
_geom_angle_atom_site_label_1
_geom_angle_atom_site_label_2
_geom_angle_atom_site_label_3
_geom_angle
_geom_angle_site_symmetry_3
O1 Zn1 N1 120.7(2) .
O1 Zn1 N2 122.48(18) .
N1 Zn1 N2 92.8(2) .
O1 Zn1 N5 100.5(3) .
N1 Zn1 N5 114.2(3) .
N2 Zn1 N5 106.2(3) .
C36 S1 S1 108.4(3) 2_556
Zn1 O1 Zn1 149.8(4) 2_556
C39 O2 C35 114.7(7) .
C31 N1 C26 108.1(6) .
C31 N1 Zn1 125.3(5) .
C26 N1 Zn1 126.2(5) .
C33 N2 C27 107.9(6) .
C33 N2 Zn1 126.1(5) .
C27 N2 Zn1 125.1(5) .
C31 N3 C25 108.8(6) .
C31 N3 C32 130.5(7) .
C25 N3 C32 120.5(6) .
C33 N4 C28 107.1(6) .
C33 N4 C34 133.3(6) .
C28 N4 C34 119.4(6) .
C29 N5 Zn1 174.9(13) .
C6 C1 C2 119.2(9) .
C6 C1 C25 120.4(10) .
C2 C1 C25 120.4(9) .
C1 C2 C3 119.6(11) .
C4 C3 C2 119.2(13) .
C5 C4 C3 121.9(12) .
C4 C5 C6 119.2(13) .
C1 C6 C5 120.8(13) .
C12 C7 C8 121.8(12) .
C12 C7 C26 122.1(9) .
C8 C7 C26 116.0(11) .
C7 C8 C9 113.6(14) .
C10 C9 C8 118.1(12) .
C9 C10 C11 127.0(16) .
C10 C11 C12 118.1(16) .
C7 C12 C11 121.3(13) .
C18 C13 C14 118.7(7) .
C18 C13 C27 120.9(7) .
C14 C13 C27 120.3(6) .
C15 C14 C13 121.1(8) .
C14 C15 C16 117.9(8) .
C17 C16 C15 120.9(8) .
C16 C17 C18 119.0(8) .
C13 C18 C17 122.4(8) .
C20 C19 C24 122.4(13) .
C20 C19 C28 119.2(15) .
C24 C19 C28 118.3(14) .
C19 C20 C21 115(2) .
C22 C21 C20 110.5(18) .
C23 C22 C21 137.8(19) .
C22 C23 C24 100.3(19) .
C19 C24 C23 132.3(19) .
C26 C25 N3 106.3(7) .
C26 C25 C1 130.4(8) .
N3 C25 C1 123.3(7) .
C25 C26 N1 108.8(7) .
C25 C26 C7 128.9(8) .
N1 C26 C7 122.3(7) .
C28 C27 N2 108.2(6) .
C28 C27 C13 128.9(7) .
N2 C27 C13 122.8(6) .
C27 C28 N4 106.7(6) .
C27 C28 C19 129.8(7) .
N4 C28 C19 123.5(7) .
N5 C29 C30 176.6(19) .
N1 C31 N3 108.0(6) .
N1 C31 C39 125.8(6) .
N3 C31 C39 125.8(6) .
N2 C33 N4 110.1(6) .
N2 C33 C39 125.7(6) .
N4 C33 C39 124.1(6) .
C37 C36 C38 108.7(7) .
C37 C36 C39 113.4(7) .
C38 C36 C39 112.8(7) .
C37 C36 S1 111.9(5) .
C38 C36 S1 100.3(6) .
C39 C36 S1 109.1(5) .
O2 C39 C33 108.9(5) .
O2 C39 C31 107.7(6) .
C33 C39 C31 113.0(6) .
O2 C39 C36 105.9(6) .
C33 C39 C36 109.6(6) .
C31 C39 C36 111.3(6) .
F3 B1 F2 106.8(19) .
F3 B1 F1 106.8(19) .
F2 B1 F1 109(2) .
F3 B1 F4 129.4(19) .
F2 B1 F4 104.8(19) .
F1 B1 F4 99.2(19) .
F7 B2 F6 84.0(17) .
F7 B2 F8 112.0(18) .
F6 B2 F8 109.9(18) .
F7 B2 F9 116(2) .
F6 B2 F9 34.5(10) .
F8 B2 F9 107.1(18) .
F7 B2 F10 34.6(9) .
F6 B2 F10 108.2(19) .
F8 B2 F10 122.8(19) .
F9 B2 F10 128(2) .
F7 B2 F5 118(2) .
F6 B2 F5 122(2) .
F8 B2 F5 109(2) .
F9 B2 F5 93.4(18) .
F10 B2 F5 83.8(16) .
F7 B2 F11 61.3(13) .
F6 B2 F11 91.2(17) .
F8 B2 F11 52.7(12) .
F9 B2 F11 117.5(19) .
F10 B2 F11 85.9(15) .
F5 B2 F11 147(2) .
F9 F6 B2 75(2) .
F9 F6 F7 117(2) .
B2 F6 F7 46.3(11) .
F10 F7 B2 81(2) .
F10 F7 F11 123(2) .
B2 F7 F11 70.0(14) .
F10 F7 F6 115.2(19) .
B2 F7 F6 49.7(12) .
F11 F7 F6 80.6(11) .
F11 F8 B2 72.8(15) .
F6 F9 B2 71(2) .
F7 F10 B2 64.6(18) .
F8 F11 F7 101.8(16) .
F8 F11 B2 54.6(12) .
F7 F11 B2 48.8(11) .

loop_
_geom_bond_atom_site_label_1
_geom_bond_atom_site_label_2
_geom_bond_distance
_geom_bond_site_symmetry_2
Zn1 O1 1.915(2) .
Zn1 N1 1.983(6) .
Zn1 N2 1.989(6) .
Zn1 N5 2.025(7) .
S1 C36 1.860(7) .
S1 S1 2.051(4) 2_556
O1 Zn1 1.915(2) 2_556
O2 C39 1.423(8) .
O2 C35 1.462(12) .
N1 C31 1.344(9) .
N1 C26 1.404(10) .
N2 C33 1.310(9) .
N2 C27 1.402(9) .
N3 C31 1.363(9) .
N3 C25 1.409(11) .
N3 C32 1.489(10) .
N4 C33 1.383(9) .
N4 C28 1.394(10) .
N4 C34 1.464(10) .
N5 C29 1.072(12) .
C1 C6 1.369(14) .
C1 C2 1.392(14) .
C1 C25 1.476(12) .
C2 C3 1.393(14) .
C3 C4 1.377(19) .
C4 C5 1.34(2) .
C5 C6 1.397(15) .
C7 C12 1.348(16) .
C7 C8 1.397(15) .
C7 C26 1.525(13) .
C8 C9 1.551(17) .
C9 C10 1.274(18) .
C10 C11 1.308(18) .
C11 C12 1.397(16) .
C13 C18 1.379(11) .
C13 C14 1.397(10) .
C13 C27 1.457(9) .
C14 C15 1.378(11) .
C15 C16 1.446(14) .
C16 C17 1.360(14) .
C17 C18 1.380(12) .
C19 C20 1.37(2) .
C19 C24 1.40(3) .
C19 C28 1.479(12) .
C20 C21 1.57(2) .
C21 C22 1.44(3) .
C22 C23 1.43(3) .
C23 C24 1.42(2) .
C25 C26 1.343(11) .
C27 C28 1.369(11) .
C29 C30 1.490(19) .
C31 C39 1.548(11) .
C33 C39 1.542(9) .
C36 C37 1.525(10) .
C36 C38 1.531(12) .
C36 C39 1.581(12) .
B1 F3 1.26(2) .
B1 F2 1.29(2) .
B1 F1 1.31(3) .
B1 F4 1.33(2) .
B2 F7 1.28(2) .
B2 F6 1.35(2) .
B2 F8 1.37(2) .
B2 F9 1.38(3) .
B2 F10 1.40(2) .
B2 F5 1.41(3) .
B2 F11 1.60(3) .
F6 F9 0.81(2) .
F6 F7 1.76(2) .
F7 F10 0.806(17) .
F7 F11 1.49(2) .
F8 F11 1.33(2) .
